data_7113350
loop_
_publ_author_name
'Toganoh, Motoki'
'Ikeda, Shinya'
'Furuta, Hiroyuki'

_publ_section_title
;
 Re(VII) complex of N-fused tetraphenylporphyrin.
;
_journal_issue 36
_journal_name_full 'Chemical communications (Cambridge, England)'
_journal_page_first 4589
_journal_page_last 4591
_journal_paper_doi 10.1039/b508208k
_journal_year 2005
_chemical_formula_moiety 'C44 H27 N4 O3 Re, C H2 Cl2, H2 O'
_chemical_formula_sum 'C45 H31 Cl2 N4 O4 Re'
_chemical_formula_weight 948.88
_space_group_IT_number 2
_symmetry_cell_setting triclinic
_symmetry_Int_Tables_number 2
_symmetry_space_group_name_Hall '-P 1'
_symmetry_space_group_name_H-M 'P -1'
_cell_angle_alpha 79.190(1)
_cell_angle_beta 83.834(1)
_cell_angle_gamma 75.902(1)
_cell_formula_units_Z 2
_cell_length_a 9.4652(5)
_cell_length_b 12.3800(6)
_cell_length_c 17.0943(8)
_cell_measurement_temperature 223.1
_cell_volume 1904.28(16)
_computing_cell_refinement 'MSC/AFC Diffractometer Control'
_computing_data_collection 'MSC/AFC Diffractometer Control'
_computing_data_reduction CrystalStructure
_computing_publication_material 'CrystalStructure 3.7.0'
_computing_structure_refinement CRYSTALS
_computing_structure_solution 'DIRDIF99 (PATTY)'
_diffrn_measured_fraction_theta_full 0.996
_diffrn_measured_fraction_theta_max 0.996
_diffrn_measurement_device_type 'Brucker CCD'
_diffrn_measurement_method \w-2\q
_diffrn_radiation_type 'Mo K\a'
_diffrn_radiation_wavelength 0.71069
_diffrn_reflns_av_R_equivalents 0.046
_diffrn_reflns_limit_h_max 8
_diffrn_reflns_limit_h_min -11
_diffrn_reflns_limit_k_max 13
_diffrn_reflns_limit_k_min -15
_diffrn_reflns_limit_l_max 18
_diffrn_reflns_limit_l_min -21
_diffrn_reflns_number 12134
_diffrn_reflns_theta_full 26.37
_diffrn_reflns_theta_max 26.37
_diffrn_standards_decay_% 0.00
_diffrn_standards_interval_count 0
_diffrn_standards_number 0
_exptl_absorpt_coefficient_mu 3.383
_exptl_absorpt_correction_T_max 0.689
_exptl_absorpt_correction_T_min 0.588
_exptl_absorpt_correction_type empirical
_exptl_absorpt_process_details '(Walker & Stuart, 1983)'
_exptl_crystal_colour violet
_exptl_crystal_density_diffrn 1.655
_exptl_crystal_density_method 'not measured'
_exptl_crystal_description prism
_exptl_crystal_F_000 940.00
_exptl_crystal_size_max 0.16
_exptl_crystal_size_mid 0.15
_exptl_crystal_size_min 0.11
_refine_diff_density_max 2.30
_refine_diff_density_min -1.43
_refine_ls_extinction_method none
_refine_ls_goodness_of_fit_ref 1.239
_refine_ls_hydrogen_treatment refall
_refine_ls_number_parameters 536
_refine_ls_number_reflns 7757
_refine_ls_R_factor_gt 0.0445
_refine_ls_shift/su_max 0.0000
_refine_ls_structure_factor_coef Fsqd
_refine_ls_weighting_details
;
Chebychev polynomial with 3 parameters (Carruthers & Watkin, 1979)
600.2270 813.1450 233.2300
;
_refine_ls_weighting_scheme calc
_refine_ls_wR_factor_ref 0.0806
_reflns_number_gt 6426
_reflns_number_total 7757
_reflns_threshold_expression F^2^>2.0\s(F^2^)
_cod_data_source_file b508208k.txt
_cod_data_source_block '_Templatetexray.inf'
_cod_original_formula_sum 'C45 H31 Cl2 N4 O4 Re '
_cod_database_code 7113350

loop_
_symmetry_equiv_pos_site_id
_symmetry_equiv_pos_as_xyz
1 +X,+Y,+Z
2 -X,-Y,-Z

loop_
_atom_site_label
_atom_site_type_symbol
_atom_site_fract_x
_atom_site_fract_y
_atom_site_fract_z
_atom_site_U_iso_or_equiv
_atom_site_adp_type
_atom_site_occupancy
_atom_site_symmetry_multiplicity
_atom_site_calc_flag
_atom_site_refinement_flags
Re(1) Re 0.07786(4) 0.29231(3) 0.25654(2) 0.03513(7) Uani 1.00 1 d .
Cl(1) Cl 0.7984(5) 0.3420(4) -0.0354(2) 0.200(2) Uani 1.00 1 d .
Cl(2) Cl 0.8024(4) 0.1203(3) 0.0597(2) 0.1510(16) Uani 1.00 1 d .
O(1) O 0.0508(5) 0.4066(3) 0.3041(2) 0.0544(15) Uani 1.00 1 d .
O(2) O -0.0273(4) 0.2068(3) 0.3145(2) 0.0460(14) Uani 1.00 1 d .
O(3) O -0.0126(5) 0.3471(3) 0.1712(2) 0.0501(14) Uani 1.00 1 d .
O(4) O 0.9806(5) 0.6143(3) 0.4728(4) 0.0819(19) Uani 1.00 1 d .
N(1) N 0.2542(5) 0.2149(4) 0.3388(2) 0.0316(14) Uani 1.00 1 d .
N(2) N 0.2764(5) 0.3333(4) 0.2016(2) 0.0314(15) Uani 1.00 1 d .
N(3) N 0.1890(5) 0.1460(4) 0.1986(2) 0.0321(15) Uani 1.00 1 d .
N(4) N 0.2032(5) 0.0332(4) 0.4073(2) 0.0346(15) Uani 1.00 1 d .
C(1) C 0.2545(6) 0.1301(4) 0.3965(3) 0.0322(17) Uani 1.00 1 d .
C(2) C 0.3188(6) 0.1361(5) 0.4679(3) 0.0341(18) Uani 1.00 1 d .
C(3) C 0.3698(6) 0.2341(5) 0.4477(3) 0.0341(18) Uani 1.00 1 d .
C(4) C 0.3350(6) 0.2814(5) 0.3685(3) 0.0345(18) Uani 1.00 1 d .
C(5) C 0.3819(6) 0.3670(5) 0.3164(3) 0.0349(18) Uani 1.00 1 d .
C(6) C 0.3643(6) 0.3840(5) 0.2341(4) 0.0359(19) Uani 1.00 1 d .
C(7) C 0.4519(7) 0.4325(5) 0.1695(4) 0.046(2) Uani 1.00 1 d .
C(8) C 0.4258(7) 0.4017(5) 0.1019(4) 0.044(2) Uani 1.00 1 d .
C(9) C 0.3176(6) 0.3377(5) 0.1232(4) 0.0388(19) Uani 1.00 1 d .
C(10) C 0.2818(6) 0.2616(5) 0.0801(3) 0.0375(19) Uani 1.00 1 d .
C(11) C 0.2288(6) 0.1685(5) 0.1176(3) 0.0384(19) Uani 1.00 1 d .
C(12) C 0.2187(7) 0.0756(5) 0.0803(4) 0.046(2) Uani 1.00 1 d .
C(13) C 0.1770(7) -0.0029(6) 0.1389(4) 0.047(2) Uani 1.00 1 d .
C(14) C 0.1585(6) 0.0389(5) 0.2140(3) 0.0339(18) Uani 1.00 1 d .
C(15) C 0.1263(6) -0.0303(5) 0.2855(3) 0.0333(18) Uani 1.00 1 d .
C(16) C 0.1398(6) -0.0326(4) 0.3669(4) 0.0369(19) Uani 1.00 1 d .
C(17) C 0.1137(7) -0.1209(5) 0.4293(4) 0.045(2) Uani 1.00 1 d .
C(18) C 0.1644(7) -0.1137(5) 0.4987(4) 0.047(2) Uani 1.00 1 d .
C(19) C 0.2274(6) -0.0197(5) 0.4874(3) 0.0388(19) Uani 1.00 1 d .
C(20) C 0.3025(6) 0.0408(5) 0.5260(3) 0.0378(19) Uani 1.00 1 d .
C(21) C 0.3493(6) 0.0110(5) 0.6055(3) 0.0366(19) Uani 1.00 1 d .
C(22) C 0.3305(8) -0.0844(5) 0.6571(4) 0.051(2) Uani 1.00 1 d .
C(23) C 0.3782(8) -0.1113(6) 0.7339(4) 0.057(2) Uani 1.00 1 d .
C(24) C 0.4549(8) -0.0438(8) 0.7579(4) 0.062(2) Uani 1.00 1 d .
C(25) C 0.4748(8) 0.0523(7) 0.7081(4) 0.058(2) Uani 1.00 1 d .
C(26) C 0.4267(7) 0.0798(6) 0.6324(4) 0.051(2) Uani 1.00 1 d .
C(27) C 0.4689(7) 0.4355(5) 0.3460(3) 0.0364(18) Uani 1.00 1 d .
C(28) C 0.3973(7) 0.5254(5) 0.3835(4) 0.047(2) Uani 1.00 1 d .
C(29) C 0.4805(8) 0.5918(5) 0.4088(4) 0.055(2) Uani 1.00 1 d .
C(30) C 0.6274(8) 0.5705(5) 0.3967(4) 0.051(2) Uani 1.00 1 d .
C(31) C 0.6988(7) 0.4812(6) 0.3615(4) 0.057(2) Uani 1.00 1 d .
C(32) C 0.6196(7) 0.4129(5) 0.3362(4) 0.046(2) Uani 1.00 1 d .
C(33) C 0.3210(7) 0.2788(5) -0.0079(3) 0.0374(19) Uani 1.00 1 d .
C(34) C 0.2446(7) 0.3742(5) -0.0561(4) 0.045(2) Uani 1.00 1 d .
C(35) C 0.2818(8) 0.3937(6) -0.1375(4) 0.050(2) Uani 1.00 1 d .
C(36) C 0.3938(9) 0.3196(6) -0.1712(4) 0.050(2) Uani 1.00 1 d .
C(37) C 0.4678(8) 0.2269(6) -0.1230(4) 0.057(2) Uani 1.00 1 d .
C(38) C 0.4327(7) 0.2052(6) -0.0425(4) 0.052(2) Uani 1.00 1 d .
C(39) C 0.0752(7) -0.1308(5) 0.2713(3) 0.037(2) Uani 1.00 1 d .
C(40) C -0.0623(7) -0.1177(6) 0.2462(4) 0.057(2) Uani 1.00 1 d .
C(41) C -0.1071(8) -0.2081(7) 0.2280(5) 0.070(2) Uani 1.00 1 d .
C(42) C -0.0109(9) -0.3104(6) 0.2313(5) 0.070(3) Uani 1.00 1 d .
C(43) C 0.1259(9) -0.3247(6) 0.2548(5) 0.064(2) Uani 1.00 1 d .
C(44) C 0.1683(8) -0.2351(5) 0.2745(4) 0.051(2) Uani 1.00 1 d .
C(45) C 0.8721(18) 0.2387(11) 0.0276(15) 0.302(11) Uani 1.00 1 d .
H(1) H 0.4192 0.2639 0.4811 0.042 Uiso 1.00 1 c R
H(2) H 0.5187 0.4768 0.1741 0.057 Uiso 1.00 1 c R
H(3) H 0.4697 0.4201 0.0500 0.055 Uiso 1.00 1 c R
H(4) H 0.2392 0.0697 0.0254 0.056 Uiso 1.00 1 c R
H(5) H 0.1628 -0.0737 0.1318 0.057 Uiso 1.00 1 c R
H(6) H 0.0644 -0.1767 0.4230 0.055 Uiso 1.00 1 c R
H(7) H 0.1615 -0.1656 0.5471 0.056 Uiso 1.00 1 c R
H(8) H 0.2798 -0.1329 0.6407 0.062 Uiso 1.00 1 c R
H(9) H 0.3625 -0.1772 0.7689 0.064 Uiso 1.00 1 c R
H(10) H 0.4915 -0.0624 0.8096 0.071 Uiso 1.00 1 c R
H(11) H 0.5241 0.1009 0.7255 0.072 Uiso 1.00 1 c R
H(12) H 0.4434 0.1461 0.5982 0.062 Uiso 1.00 1 c R
H(13) H 0.6699 0.3510 0.3110 0.057 Uiso 1.00 1 c R
H(14) H 0.8023 0.4649 0.3540 0.072 Uiso 1.00 1 c R
H(15) H 0.6804 0.6174 0.4132 0.066 Uiso 1.00 1 c R
H(16) H 0.4308 0.6533 0.4346 0.070 Uiso 1.00 1 c R
H(17) H 0.2941 0.5413 0.3922 0.059 Uiso 1.00 1 c R
H(18) H 0.1670 0.4261 -0.0336 0.056 Uiso 1.00 1 c R
H(19) H 0.2295 0.4586 -0.1704 0.062 Uiso 1.00 1 c R
H(20) H 0.4189 0.3335 -0.2269 0.062 Uiso 1.00 1 c R
H(21) H 0.5459 0.1762 -0.1463 0.069 Uiso 1.00 1 c R
H(22) H 0.4854 0.1396 -0.0105 0.061 Uiso 1.00 1 c R
H(23) H -0.1295 -0.0465 0.2435 0.070 Uiso 1.00 1 c R
H(24) H -0.2027 -0.1987 0.2114 0.090 Uiso 1.00 1 c R
H(25) H -0.0394 -0.3723 0.2171 0.090 Uiso 1.00 1 c R
H(26) H 0.1914 -0.3968 0.2583 0.077 Uiso 1.00 1 c R
H(27) H 0.2648 -0.2456 0.2899 0.062 Uiso 1.00 1 c R
H(28) H 0.8876 0.2668 0.0733 0.379 Uiso 1.00 1 c R
H(29) H 0.9633 0.2128 0.0003 0.379 Uiso 1.00 1 c R
H(30) H 1.0529 0.6168 0.5065 0.093 Uiso 1.00 1 c R
H(31) H 0.9214 0.6825 0.4472 0.093 Uiso 1.00 1 c R

loop_
_atom_site_aniso_label
_atom_site_aniso_U_11
_atom_site_aniso_U_22
_atom_site_aniso_U_33
_atom_site_aniso_U_12
_atom_site_aniso_U_13
_atom_site_aniso_U_23
Re(1) 0.03403(13) 0.03097(13) 0.04194(17) -0.00917(10) -0.00226(11) -0.00784(11)
Cl(1) 0.205(4) 0.217(5) 0.163(4) -0.050(4) -0.021(3) 0.010(3)
Cl(2) 0.155(3) 0.173(3) 0.137(3) -0.047(2) -0.040(2) -0.028(2)
O(1) 0.051(3) 0.039(2) 0.071(3) -0.004(2) 0.003(2) -0.018(2)
O(2) 0.042(2) 0.049(2) 0.051(3) -0.015(2) 0.004(2) -0.016(2)
O(3) 0.051(3) 0.041(2) 0.059(3) -0.010(2) -0.009(2) -0.005(2)
O(4) 0.044(3) 0.016(2) 0.173(6) -0.005(2) 0.020(3) -0.001(2)
N(1) 0.039(3) 0.031(2) 0.028(2) -0.015(2) -0.002(2) -0.004(2)
N(2) 0.035(3) 0.035(3) 0.029(3) -0.016(2) -0.001(2) -0.006(2)
N(3) 0.036(3) 0.033(2) 0.031(3) -0.015(2) 0.002(2) -0.005(2)
N(4) 0.042(3) 0.034(2) 0.030(3) -0.013(2) -0.004(2) -0.007(2)
C(1) 0.035(3) 0.030(3) 0.034(3) -0.011(2) 0.006(2) -0.012(2)
C(2) 0.033(3) 0.036(3) 0.034(3) -0.006(2) -0.004(2) -0.010(3)
C(3) 0.037(3) 0.040(3) 0.029(3) -0.014(2) 0.000(2) -0.010(2)
C(4) 0.030(3) 0.033(3) 0.045(4) -0.011(2) 0.006(3) -0.016(3)
C(5) 0.032(3) 0.034(3) 0.043(4) -0.014(2) 0.001(3) -0.011(3)
C(6) 0.041(4) 0.027(3) 0.044(4) -0.012(3) -0.001(3) -0.011(3)
C(7) 0.058(4) 0.045(4) 0.039(4) -0.027(3) -0.004(3) -0.001(3)
C(8) 0.062(4) 0.044(3) 0.033(4) -0.026(3) -0.007(3) -0.000(3)
C(9) 0.043(3) 0.033(3) 0.040(4) -0.013(3) -0.008(3) 0.001(3)
C(10) 0.040(3) 0.037(3) 0.039(4) -0.014(3) -0.002(3) -0.009(3)
C(11) 0.043(3) 0.035(3) 0.039(4) -0.007(3) -0.015(3) -0.008(3)
C(12) 0.059(4) 0.042(3) 0.040(4) -0.017(3) 0.002(3) -0.014(3)
C(13) 0.046(4) 0.041(4) 0.056(5) -0.012(3) -0.008(3) -0.007(3)
C(14) 0.031(3) 0.034(3) 0.040(4) -0.009(2) -0.007(2) -0.007(3)
C(15) 0.034(3) 0.031(3) 0.037(4) -0.008(2) -0.010(2) -0.005(3)
C(16) 0.038(3) 0.031(3) 0.045(4) -0.014(2) -0.001(3) -0.006(3)
C(17) 0.060(4) 0.031(3) 0.045(4) -0.015(3) -0.012(3) -0.003(3)
C(18) 0.066(4) 0.034(3) 0.041(4) -0.017(3) -0.001(3) 0.001(3)
C(19) 0.039(3) 0.041(3) 0.036(4) -0.012(3) 0.007(3) -0.005(3)
C(20) 0.042(3) 0.035(3) 0.038(4) -0.006(3) -0.002(3) -0.013(3)
C(21) 0.038(3) 0.037(3) 0.034(3) -0.005(3) -0.004(3) -0.007(3)
C(22) 0.063(5) 0.043(4) 0.049(4) -0.007(3) 0.002(3) -0.018(3)
C(23) 0.069(5) 0.051(4) 0.039(4) 0.002(4) -0.008(4) 0.003(3)
C(24) 0.046(4) 0.094(6) 0.039(4) 0.002(4) -0.017(3) -0.011(4)
C(25) 0.056(5) 0.077(6) 0.047(5) -0.022(4) -0.009(4) -0.017(4)
C(26) 0.048(4) 0.067(5) 0.040(4) -0.020(3) -0.001(3) -0.007(3)
C(27) 0.044(4) 0.030(3) 0.036(3) -0.011(2) -0.003(3) -0.004(2)
C(28) 0.044(4) 0.043(4) 0.061(4) -0.013(3) -0.009(3) -0.014(3)
C(29) 0.065(5) 0.048(4) 0.060(5) -0.013(3) -0.010(4) -0.029(3)
C(30) 0.057(5) 0.051(4) 0.057(5) -0.026(3) -0.003(3) -0.022(3)
C(31) 0.036(4) 0.078(5) 0.066(5) -0.022(4) -0.002(3) -0.026(4)
C(32) 0.035(4) 0.042(4) 0.066(5) -0.012(3) 0.005(3) -0.024(3)
C(33) 0.042(3) 0.038(3) 0.036(4) -0.017(3) -0.005(3) -0.005(3)
C(34) 0.052(4) 0.042(4) 0.047(4) -0.021(3) 0.003(3) -0.009(3)
C(35) 0.061(5) 0.052(4) 0.042(4) -0.028(4) -0.016(3) 0.006(3)
C(36) 0.067(5) 0.058(5) 0.032(4) -0.031(4) -0.001(4) -0.005(4)
C(37) 0.058(4) 0.066(5) 0.050(5) -0.008(4) 0.001(4) -0.023(4)
C(38) 0.052(4) 0.066(5) 0.035(4) -0.007(3) -0.005(3) -0.010(3)
C(39) 0.047(4) 0.029(3) 0.042(4) -0.016(3) -0.005(3) -0.007(3)
C(40) 0.036(4) 0.046(4) 0.092(6) -0.003(3) -0.010(4) -0.030(4)
C(41) 0.050(4) 0.065(5) 0.110(7) -0.015(4) -0.020(4) -0.039(5)
C(42) 0.086(6) 0.041(4) 0.098(7) -0.029(4) -0.027(5) -0.021(4)
C(43) 0.074(6) 0.033(4) 0.087(6) -0.005(4) -0.033(5) -0.010(4)
C(44) 0.048(4) 0.039(4) 0.068(5) -0.003(3) -0.024(3) -0.010(3)
C(45) 0.222(17) 0.087(9) 0.64(3) 0.031(10) -0.33(2) -0.079(16)

loop_
_atom_type_symbol
_atom_type_description
_atom_type_scat_dispersion_real
_atom_type_scat_dispersion_imag
_atom_type_scat_source
C C 0.003 0.002
;
International Tables for Crystallography
(1992, Vol. C, Tables 4.2.6.8 and 6.1.1.4)
;
H H 0.000 0.000
;
International Tables for Crystallography
(1992, Vol. C, Table 6.1.1.4)
;
N N 0.006 0.003
;
International Tables for Crystallography
(1992, Vol. C, Tables 4.2.6.8 and 6.1.1.4)
;
O O 0.011 0.006
;
International Tables for Crystallography
(1992, Vol. C, Tables 4.2.6.8 and 6.1.1.4)
;
Re Re -1.018 7.231
;
International Tables for Crystallography
(1992, Vol. C, Tables 4.2.6.8 and 6.1.1.4)
;
Cl Cl 0.148 0.159
;
International Tables for Crystallography
(1992, Vol. C, Tables 4.2.6.8 and 6.1.1.4)
;

loop_
_geom_angle_atom_site_label_1
_geom_angle_atom_site_label_2
_geom_angle_atom_site_label_3
_geom_angle
O(1) Re(1) O(2) 104.2(2)
O(1) Re(1) O(3) 103.1(2)
O(1) Re(1) N(1) 85.0(2)
O(1) Re(1) N(2) 88.3(2)
O(1) Re(1) N(3) 160.9(2)
O(2) Re(1) O(3) 105.1(2)
O(2) Re(1) N(1) 88.22(19)
O(2) Re(1) N(2) 155.20(17)
O(2) Re(1) N(3) 87.98(19)
O(3) Re(1) N(1) 161.84(19)
O(3) Re(1) N(2) 92.4(2)
O(3) Re(1) N(3) 87.52(19)
N(1) Re(1) N(2) 71.33(18)
N(1) Re(1) N(3) 80.60(18)
N(2) Re(1) N(3) 75.23(19)
Re(1) N(1) C(1) 126.1(4)
Re(1) N(1) C(4) 122.0(3)
C(1) N(1) C(4) 103.1(5)
Re(1) N(2) C(6) 126.0(4)
Re(1) N(2) C(9) 124.7(4)
C(6) N(2) C(9) 107.8(5)
Re(1) N(3) C(11) 116.9(3)
Re(1) N(3) C(14) 126.6(3)
C(11) N(3) C(14) 107.2(5)
C(1) N(4) C(16) 142.8(5)
C(1) N(4) C(19) 106.1(5)
C(16) N(4) C(19) 111.1(5)
N(1) C(1) N(4) 134.6(6)
N(1) C(1) C(2) 115.7(6)
N(4) C(1) C(2) 109.6(4)
C(1) C(2) C(3) 103.3(5)
C(1) C(2) C(20) 108.3(5)
C(3) C(2) C(20) 148.4(6)
C(2) C(3) C(4) 107.6(6)
N(1) C(4) C(3) 110.0(5)
N(1) C(4) C(5) 119.0(5)
C(3) C(4) C(5) 130.3(6)
C(4) C(5) C(6) 121.6(6)
C(4) C(5) C(27) 119.7(5)
C(6) C(5) C(27) 118.4(5)
N(2) C(6) C(5) 123.0(5)
N(2) C(6) C(7) 107.3(6)
C(5) C(6) C(7) 128.4(6)
C(6) C(7) C(8) 108.2(6)
C(7) C(8) C(9) 106.4(6)
N(2) C(9) C(8) 109.9(6)
N(2) C(9) C(10) 120.1(5)
C(8) C(9) C(10) 127.9(6)
C(9) C(10) C(11) 122.4(5)
C(9) C(10) C(33) 116.3(5)
C(11) C(10) C(33) 120.9(6)
N(3) C(11) C(10) 125.0(6)
N(3) C(11) C(12) 109.4(5)
C(10) C(11) C(12) 125.4(6)
C(11) C(12) C(13) 106.8(6)
C(12) C(13) C(14) 108.8(6)
N(3) C(14) C(13) 107.7(5)
N(3) C(14) C(15) 131.9(6)
C(13) C(14) C(15) 120.2(6)
C(14) C(15) C(16) 135.3(6)
C(14) C(15) C(39) 112.4(5)
C(16) C(15) C(39) 112.1(5)
N(4) C(16) C(15) 132.0(5)
N(4) C(16) C(17) 102.5(5)
C(15) C(16) C(17) 124.6(6)
C(16) C(17) C(18) 111.8(6)
C(17) C(18) C(19) 109.4(5)
N(4) C(19) C(18) 104.9(6)
N(4) C(19) C(20) 111.2(5)
C(18) C(19) C(20) 143.8(5)
C(2) C(20) C(19) 104.6(5)
C(2) C(20) C(21) 128.3(6)
C(19) C(20) C(21) 127.1(5)
C(20) C(21) C(22) 124.1(7)
C(20) C(21) C(26) 118.9(5)
C(22) C(21) C(26) 117.0(6)
C(21) C(22) C(23) 122.6(7)
C(22) C(23) C(24) 119.0(7)
C(23) C(24) C(25) 119.7(7)
C(24) C(25) C(26) 121.4(9)
C(21) C(26) C(25) 120.1(7)
C(5) C(27) C(28) 119.5(5)
C(5) C(27) C(32) 122.2(5)
C(28) C(27) C(32) 118.4(7)
C(27) C(28) C(29) 118.9(6)
C(28) C(29) C(30) 121.9(6)
C(29) C(30) C(31) 119.7(8)
C(30) C(31) C(32) 119.9(6)
C(27) C(32) C(31) 121.2(6)
C(10) C(33) C(34) 118.9(5)
C(10) C(33) C(38) 122.2(5)
C(34) C(33) C(38) 118.9(5)
C(33) C(34) C(35) 120.0(6)
C(34) C(35) C(36) 120.5(6)
C(35) C(36) C(37) 118.7(6)
C(36) C(37) C(38) 122.0(6)
C(33) C(38) C(37) 119.9(6)
C(15) C(39) C(40) 120.6(5)
C(15) C(39) C(44) 121.3(6)
C(40) C(39) C(44) 117.7(7)
C(39) C(40) C(41) 121.2(6)
C(40) C(41) C(42) 119.3(8)
C(41) C(42) C(43) 120.5(9)
C(42) C(43) C(44) 119.8(6)
C(39) C(44) C(43) 121.5(7)
Cl(1) C(45) Cl(2) 123.4(13)
H(30) O(4) H(31) 120.0
C(2) C(3) H(1) 126.1
C(4) C(3) H(1) 126.3
C(6) C(7) H(2) 125.8
C(8) C(7) H(2) 126.0
C(7) C(8) H(3) 127.0
C(9) C(8) H(3) 126.6
C(11) C(12) H(4) 126.6
C(13) C(12) H(4) 126.5
C(12) C(13) H(5) 125.5
C(14) C(13) H(5) 125.7
C(16) C(17) H(6) 123.9
C(18) C(17) H(6) 124.3
C(17) C(18) H(7) 125.5
C(19) C(18) H(7) 125.1
C(21) C(22) H(8) 119.1
C(23) C(22) H(8) 118.2
C(22) C(23) H(9) 121.1
C(24) C(23) H(9) 119.8
C(23) C(24) H(10) 120.2
C(25) C(24) H(10) 120.1
C(24) C(25) H(11) 119.8
C(26) C(25) H(11) 118.8
C(21) C(26) H(12) 119.7
C(25) C(26) H(12) 120.2
C(27) C(28) H(17) 120.0
C(29) C(28) H(17) 121.1
C(28) C(29) H(16) 118.5
C(30) C(29) H(16) 119.6
C(29) C(30) H(15) 120.2
C(31) C(30) H(15) 120.2
C(30) C(31) H(14) 119.9
C(32) C(31) H(14) 120.2
C(27) C(32) H(13) 119.1
C(31) C(32) H(13) 119.7
C(33) C(34) H(18) 120.4
C(35) C(34) H(18) 119.7
C(34) C(35) H(19) 119.9
C(36) C(35) H(19) 119.6
C(35) C(36) H(20) 120.1
C(37) C(36) H(20) 121.2
C(36) C(37) H(21) 118.6
C(38) C(37) H(21) 119.4
C(33) C(38) H(22) 119.8
C(37) C(38) H(22) 120.2
C(39) C(40) H(23) 119.7
C(41) C(40) H(23) 119.0
C(40) C(41) H(24) 120.7
C(42) C(41) H(24) 120.0
C(41) C(42) H(25) 120.0
C(43) C(42) H(25) 119.6
C(42) C(43) H(26) 119.9
C(44) C(43) H(26) 120.3
C(39) C(44) H(27) 119.3
C(43) C(44) H(27) 119.2
Cl(1) C(45) H(28) 108.3
Cl(1) C(45) H(29) 101.4
Cl(2) C(45) H(28) 108.2
Cl(2) C(45) H(29) 105.3
H(28) C(45) H(29) 109.5

loop_
_geom_bond_atom_site_label_1
_geom_bond_atom_site_label_2
_geom_bond_distance
Re(1) O(1) 1.715(5)
Re(1) O(2) 1.733(4)
Re(1) O(3) 1.713(4)
Re(1) N(1) 2.213(4)
Re(1) N(2) 2.139(5)
Re(1) N(3) 2.212(4)
Cl(1) C(45) 1.579(19)
Cl(2) C(45) 1.726(16)
N(1) C(1) 1.298(7)
N(1) C(4) 1.439(9)
N(2) C(6) 1.371(9)
N(2) C(9) 1.350(8)
N(3) C(11) 1.390(8)
N(3) C(14) 1.396(8)
N(4) C(1) 1.375(8)
N(4) C(16) 1.429(9)
N(4) C(19) 1.419(7)
C(1) C(2) 1.443(9)
C(2) C(3) 1.385(9)
C(2) C(20) 1.420(8)
C(3) C(4) 1.410(8)
C(4) C(5) 1.379(8)
C(5) C(6) 1.405(9)
C(5) C(27) 1.497(10)
C(6) C(7) 1.437(9)
C(7) C(8) 1.347(10)
C(8) C(9) 1.421(10)
C(9) C(10) 1.419(10)
C(10) C(11) 1.388(9)
C(10) C(33) 1.498(8)
C(11) C(12) 1.443(10)
C(12) C(13) 1.356(9)
C(13) C(14) 1.450(10)
C(14) C(15) 1.406(8)
C(15) C(16) 1.404(9)
C(15) C(39) 1.507(10)
C(16) C(17) 1.425(8)
C(17) C(18) 1.353(10)
C(18) C(19) 1.406(10)
C(19) C(20) 1.430(10)
C(20) C(21) 1.429(9)
C(21) C(22) 1.372(9)
C(21) C(26) 1.413(11)
C(22) C(23) 1.388(11)
C(23) C(24) 1.373(14)
C(24) C(25) 1.368(12)
C(25) C(26) 1.372(11)
C(27) C(28) 1.384(9)
C(27) C(32) 1.382(9)
C(28) C(29) 1.416(12)
C(29) C(30) 1.351(10)
C(30) C(31) 1.356(10)
C(31) C(32) 1.407(12)
C(33) C(34) 1.393(8)
C(33) C(38) 1.378(9)
C(34) C(35) 1.389(9)
C(35) C(36) 1.375(10)
C(36) C(37) 1.365(10)
C(37) C(38) 1.372(10)
C(39) C(40) 1.377(10)
C(39) C(44) 1.370(8)
C(40) C(41) 1.386(13)
C(41) C(42) 1.363(10)
C(42) C(43) 1.357(13)
C(43) C(44) 1.375(12)
O(4) H(30) 0.950
O(4) H(31) 0.950
C(3) H(1) 0.950
C(7) H(2) 0.950
C(8) H(3) 0.950
C(12) H(4) 0.950
C(13) H(5) 0.950
C(17) H(6) 0.950
C(18) H(7) 0.950
C(22) H(8) 0.950
C(23) H(9) 0.950
C(24) H(10) 0.950
C(25) H(11) 0.950
C(26) H(12) 0.950
C(28) H(17) 0.950
C(29) H(16) 0.950
C(30) H(15) 0.950
C(31) H(14) 0.950
C(32) H(13) 0.950
C(34) H(18) 0.950
C(35) H(19) 0.950
C(36) H(20) 0.950
C(37) H(21) 0.950
C(38) H(22) 0.950
C(40) H(23) 0.950
C(41) H(24) 0.950
C(42) H(25) 0.950
C(43) H(26) 0.950
C(44) H(27) 0.950
C(45) H(28) 0.950
C(45) H(29) 0.950

loop_
_geom_contact_atom_site_label_1
_geom_contact_atom_site_label_2
_geom_contact_distance
_geom_contact_site_symmetry_2
Cl(1) C(8) 3.427(7) 66502
O(1) C(31) 3.325(8) 45501
O(1) C(42) 3.420(8) 56501
O(1) C(43) 3.500(9) 56501
O(2) C(18) 3.415(8) 55602
O(2) C(22) 3.508(9) 55602
O(3) C(35) 3.572(7) 56502
O(3) C(45) 3.40(2) 45501
O(4) O(4) 2.755(5) 76602
N(1) C(23) 3.576(9) 65602
N(1) C(24) 3.507(9) 65602
N(3) C(24) 3.409(8) 65602
N(4) C(25) 3.497(8) 65602
N(4) C(26) 3.486(8) 65602
C(1) C(25) 3.546(9) 65602
C(1) C(26) 3.528(8) 65602
C(2) C(21) 3.462(8) 65602
C(3) C(22) 3.505(8) 65602
C(4) C(22) 3.537(8) 65602
C(4) C(23) 3.527(9) 65602
C(8) Cl(1) 3.427(7) 66502
C(12) C(45) 3.518(17) 45501
C(17) C(19) 3.562(8) 55602
C(18) O(2) 3.415(8) 55602
C(19) C(17) 3.562(8) 55602
C(21) C(2) 3.462(8) 65602
C(22) O(2) 3.508(9) 55602
C(22) C(3) 3.505(8) 65602
C(22) C(4) 3.537(8) 65602
C(23) N(1) 3.576(9) 65602
C(23) C(4) 3.527(9) 65602
C(24) N(1) 3.507(9) 65602
C(24) N(3) 3.409(8) 65602
C(25) N(4) 3.497(8) 65602
C(25) C(1) 3.546(9) 65602
C(26) N(4) 3.486(8) 65602
C(26) C(1) 3.528(8) 65602
C(28) C(43) 3.499(10) 56501
C(28) C(44) 3.553(8) 56501
C(29) C(29) 3.495(9) 66602
C(31) O(1) 3.325(8) 65501
C(35) O(3) 3.572(7) 56502
C(42) O(1) 3.420(8) 54501
C(43) O(1) 3.500(9) 54501
C(43) C(28) 3.499(10) 54501
C(44) C(28) 3.553(8) 54501
C(45) O(3) 3.40(2) 65501
C(45) C(12) 3.518(17) 65501
Re(1) H(14) 3.440 45501
Cl(1) H(3) 3.291 .
Cl(1) H(3) 3.376 66502
Cl(1) H(18) 3.399 66502
Cl(2) H(4) 3.109 65502
Cl(2) H(5) 3.398 65502
Cl(2) H(9) 3.282 65602
Cl(2) H(10) 3.504 65602
Cl(2) H(22) 3.288 .
Cl(2) H(23) 3.450 65501
O(1) H(14) 2.399 45501
O(1) H(19) 3.573 56502
O(1) H(25) 2.836 56501
O(1) H(26) 2.991 56501
O(1) H(30) 3.260 66602
O(2) H(7) 2.586 55602
O(2) H(8) 2.746 55602
O(2) H(13) 2.985 45501
O(2) H(14) 3.367 45501
O(3) H(18) 3.437 56502
O(3) H(19) 2.755 56502
O(3) H(28) 2.471 45501
O(4) H(6) 2.842 66501
O(4) H(15) 3.110 .
O(4) H(17) 3.131 65501
O(4) H(30) 2.907 76602
O(4) H(31) 3.600 76602
N(2) H(9) 3.530 65602
N(2) H(10) 3.559 65602
N(2) H(26) 3.534 56501
N(3) H(10) 2.945 65602
N(4) H(7) 3.515 55602
N(4) H(11) 3.556 65602
N(4) H(12) 3.539 65602
C(2) H(31) 3.215 66602
C(3) H(8) 3.530 65602
C(3) H(15) 3.200 66602
C(3) H(16) 3.566 66602
C(3) H(31) 3.183 66602
C(5) H(9) 3.356 65602
C(5) H(26) 3.085 56501
C(6) H(9) 3.168 65602
C(6) H(26) 2.886 56501
C(7) H(9) 3.260 65602
C(7) H(19) 3.593 66502
C(7) H(26) 3.273 56501
C(8) H(3) 3.310 66502
C(8) H(9) 3.543 65602
C(9) H(10) 3.489 65602
C(10) H(10) 3.285 65602
C(11) H(10) 2.947 65602
C(11) H(28) 3.278 45501
C(11) H(29) 3.261 45501
C(12) H(10) 3.445 65602
C(12) H(21) 3.434 65502
C(12) H(28) 3.435 45501
C(12) H(29) 2.905 45501
C(13) H(21) 2.955 65502
C(13) H(29) 3.586 45501
C(14) H(10) 3.370 65602
C(14) H(11) 3.249 65602
C(15) H(11) 3.205 65602
C(16) H(11) 3.382 65602
C(17) H(16) 3.564 54501
C(17) H(30) 3.429 44501
C(17) H(31) 3.330 44501
C(18) H(16) 3.596 54501
C(19) H(12) 3.436 65602
C(20) H(6) 3.565 55602
C(21) H(23) 3.164 55602
C(22) H(13) 3.244 65602
C(22) H(23) 2.822 55602
C(23) H(13) 3.344 65602
C(23) H(23) 2.712 55602
C(24) H(23) 3.011 55602
C(24) H(24) 3.437 55602
C(25) H(21) 3.362 55601
C(25) H(23) 3.298 55602
C(25) H(24) 3.116 55602
C(26) H(15) 3.593 66602
C(26) H(23) 3.397 55602
C(26) H(24) 3.540 55602
C(27) H(20) 3.505 66502
C(27) H(26) 3.237 56501
C(28) H(20) 3.459 66502
C(28) H(26) 2.918 56501
C(28) H(27) 3.027 56501
C(29) H(1) 3.180 66602
C(29) H(12) 3.470 66602
C(29) H(20) 3.184 66502
C(29) H(27) 3.114 56501
C(30) H(1) 3.120 66602
C(30) H(12) 3.425 66602
C(30) H(20) 2.959 66502
C(31) H(19) 3.248 66502
C(31) H(20) 3.020 66502
C(31) H(30) 3.287 76602
C(32) H(8) 3.323 65602
C(32) H(19) 3.339 66502
C(32) H(20) 3.296 66502
C(34) H(2) 3.483 66502
C(34) H(25) 3.542 55502
C(35) H(2) 2.714 66502
C(35) H(24) 3.196 55502
C(35) H(25) 2.879 55502
C(36) H(2) 2.829 66502
C(36) H(11) 3.416 55401
C(36) H(24) 2.821 55502
C(36) H(25) 3.406 55502
C(37) H(5) 3.551 65502
C(37) H(11) 3.199 55401
C(37) H(24) 3.184 55502
C(42) H(19) 3.430 55502
C(43) H(17) 2.976 54501
C(44) H(17) 3.154 54501
C(44) H(21) 3.426 65502
C(45) H(4) 3.594 65501
H(1) C(29) 3.180 66602
H(1) C(30) 3.120 66602
H(1) H(8) 3.581 65602
H(1) H(15) 2.504 66602
H(1) H(16) 2.618 66602
H(1) H(31) 3.278 66602
H(2) C(34) 3.483 66502
H(2) C(35) 2.714 66502
H(2) C(36) 2.829 66502
H(2) H(9) 3.581 65602
H(2) H(19) 2.683 66502
H(2) H(20) 2.874 66502
H(2) H(26) 3.413 56501
H(3) Cl(1) 3.291 .
H(3) Cl(1) 3.376 66502
H(3) C(8) 3.310 66502
H(3) H(3) 2.499 66502
H(4) Cl(2) 3.109 65502
H(4) C(45) 3.594 45501
H(4) H(22) 3.223 65502
H(4) H(29) 2.801 45501
H(5) Cl(2) 3.398 65502
H(5) C(37) 3.551 65502
H(5) H(21) 2.757 65502
H(5) H(29) 3.539 65502
H(6) O(4) 2.842 44501
H(6) C(20) 3.565 55602
H(6) H(16) 3.596 54501
H(6) H(30) 2.706 44501
H(6) H(31) 2.408 44501
H(7) O(2) 2.586 55602
H(7) N(4) 3.515 55602
H(7) H(13) 3.265 65602
H(7) H(30) 3.316 44501
H(8) O(2) 2.746 55602
H(8) C(3) 3.530 65602
H(8) C(32) 3.323 65602
H(8) H(1) 3.581 65602
H(8) H(13) 2.612 65602
H(8) H(23) 3.221 55602
H(9) Cl(2) 3.282 65602
H(9) N(2) 3.530 65602
H(9) C(5) 3.356 65602
H(9) C(6) 3.168 65602
H(9) C(7) 3.260 65602
H(9) C(8) 3.543 65602
H(9) H(2) 3.581 65602
H(9) H(13) 2.845 65602
H(9) H(23) 3.079 55602
H(9) H(28) 3.591 65602
H(10) Cl(2) 3.504 65602
H(10) N(2) 3.559 65602
H(10) N(3) 2.945 65602
H(10) C(9) 3.489 65602
H(10) C(10) 3.285 65602
H(10) C(11) 2.947 65602
H(10) C(12) 3.445 65602
H(10) C(14) 3.370 65602
H(10) H(21) 3.351 55601
H(10) H(22) 3.404 65602
H(10) H(23) 3.513 55602
H(11) N(4) 3.556 65602
H(11) C(14) 3.249 65602
H(11) C(15) 3.205 65602
H(11) C(16) 3.382 65602
H(11) C(36) 3.416 55601
H(11) C(37) 3.199 55601
H(11) H(20) 3.043 55601
H(11) H(21) 2.584 55601
H(11) H(24) 3.142 55602
H(11) H(27) 2.954 65602
H(12) N(4) 3.539 65602
H(12) C(19) 3.436 65602
H(12) C(29) 3.470 66602
H(12) C(30) 3.425 66602
H(12) H(15) 2.855 66602
H(12) H(16) 2.946 66602
H(13) O(2) 2.985 65501
H(13) C(22) 3.244 65602
H(13) C(23) 3.344 65602
H(13) H(7) 3.265 65602
H(13) H(8) 2.612 65602
H(13) H(9) 2.845 65602
H(13) H(19) 3.274 66502
H(14) Re(1) 3.440 65501
H(14) O(1) 2.399 65501
H(14) O(2) 3.367 65501
H(14) H(19) 3.129 66502
H(14) H(20) 3.425 66502
H(14) H(25) 3.276 66501
H(14) H(30) 2.776 76602
H(15) O(4) 3.110 .
H(15) C(3) 3.200 66602
H(15) C(26) 3.593 66602
H(15) H(1) 2.504 66602
H(15) H(12) 2.855 66602
H(15) H(17) 3.532 66602
H(15) H(20) 3.322 66502
H(15) H(30) 3.513 76602
H(15) H(31) 2.748 .
H(16) C(3) 3.566 66602
H(16) C(17) 3.564 56501
H(16) C(18) 3.596 56501
H(16) H(1) 2.618 66602
H(16) H(6) 3.596 56501
H(16) H(12) 2.946 66602
H(16) H(27) 2.977 56501
H(17) O(4) 3.131 45501
H(17) C(43) 2.976 56501
H(17) C(44) 3.154 56501
H(17) H(15) 3.532 66602
H(17) H(26) 2.495 56501
H(17) H(27) 2.847 56501
H(17) H(30) 2.931 45501
H(18) Cl(1) 3.399 66502
H(18) O(3) 3.437 56502
H(18) H(18) 3.442 56502
H(18) H(29) 3.562 45501
H(19) O(1) 3.573 56502
H(19) O(3) 2.755 56502
H(19) C(7) 3.593 66502
H(19) C(31) 3.248 66502
H(19) C(32) 3.339 66502
H(19) C(42) 3.430 55502
H(19) H(2) 2.683 66502
H(19) H(13) 3.274 66502
H(19) H(14) 3.129 66502
H(19) H(24) 3.492 55502
H(19) H(25) 2.566 55502
H(20) C(27) 3.505 66502
H(20) C(28) 3.459 66502
H(20) C(29) 3.184 66502
H(20) C(30) 2.959 66502
H(20) C(31) 3.020 66502
H(20) C(32) 3.296 66502
H(20) H(2) 2.874 66502
H(20) H(11) 3.043 55401
H(20) H(14) 3.425 66502
H(20) H(15) 3.322 66502
H(20) H(24) 2.903 55502
H(20) H(25) 3.496 55502
H(20) H(27) 3.077 65502
H(21) C(12) 3.434 65502
H(21) C(13) 2.955 65502
H(21) C(25) 3.362 55401
H(21) C(44) 3.426 65502
H(21) H(5) 2.757 65502
H(21) H(10) 3.351 55401
H(21) H(11) 2.584 55401
H(21) H(24) 3.478 55502
H(21) H(27) 2.999 65502
H(22) Cl(2) 3.288 .
H(22) H(4) 3.223 65502
H(22) H(10) 3.404 65602
H(22) H(22) 3.353 65502
H(23) Cl(2) 3.450 45501
H(23) C(21) 3.164 55602
H(23) C(22) 2.822 55602
H(23) C(23) 2.712 55602
H(23) C(24) 3.011 55602
H(23) C(25) 3.298 55602
H(23) C(26) 3.397 55602
H(23) H(8) 3.221 55602
H(23) H(9) 3.079 55602
H(23) H(10) 3.513 55602
H(24) C(24) 3.437 55602
H(24) C(25) 3.116 55602
H(24) C(26) 3.540 55602
H(24) C(35) 3.196 55502
H(24) C(36) 2.821 55502
H(24) C(37) 3.184 55502
H(24) H(11) 3.142 55602
H(24) H(19) 3.492 55502
H(24) H(20) 2.903 55502
H(24) H(21) 3.478 55502
H(25) O(1) 2.836 54501
H(25) C(34) 3.542 55502
H(25) C(35) 2.879 55502
H(25) C(36) 3.406 55502
H(25) H(14) 3.276 44501
H(25) H(19) 2.566 55502
H(25) H(20) 3.496 55502
H(26) O(1) 2.991 54501
H(26) N(2) 3.534 54501
H(26) C(5) 3.085 54501
H(26) C(6) 2.886 54501
H(26) C(7) 3.273 54501
H(26) C(27) 3.237 54501
H(26) C(28) 2.918 54501
H(26) H(2) 3.413 54501
H(26) H(17) 2.495 54501
H(27) C(28) 3.027 54501
H(27) C(29) 3.114 54501
H(27) H(11) 2.954 65602
H(27) H(16) 2.977 54501
H(27) H(17) 2.847 54501
H(27) H(20) 3.077 65502
H(27) H(21) 2.999 65502
H(28) O(3) 2.471 65501
H(28) C(11) 3.278 65501
H(28) C(12) 3.435 65501
H(28) H(9) 3.591 65602
H(29) C(11) 3.261 65501
H(29) C(12) 2.905 65501
H(29) C(13) 3.586 65501
H(29) H(4) 2.801 65501
H(29) H(5) 3.539 65502
H(29) H(18) 3.562 65501
H(30) O(1) 3.260 66602
H(30) O(4) 2.907 76602
H(30) C(17) 3.429 66501
H(30) C(31) 3.287 76602
H(30) H(6) 2.706 66501
H(30) H(7) 3.316 66501
H(30) H(14) 2.776 76602
H(30) H(15) 3.513 76602
H(30) H(17) 2.931 65501
H(30) H(30) 3.334 76602
H(30) H(31) 3.594 76602
H(31) O(4) 3.600 76602
H(31) C(2) 3.215 66602
H(31) C(3) 3.183 66602
H(31) C(17) 3.330 66501
H(31) H(1) 3.278 66602
H(31) H(6) 2.408 66501
H(31) H(15) 2.748 .
H(31) H(30) 3.594 76602

loop_
_geom_torsion_atom_site_label_1
_geom_torsion_atom_site_label_2
_geom_torsion_atom_site_label_3
_geom_torsion_atom_site_label_4
_geom_torsion
O(1) Re(1) N(1) C(1) 111.5(5)
O(1) Re(1) N(1) C(4) -30.5(4)
O(1) Re(1) N(2) C(6) 30.8(4)
O(1) Re(1) N(2) C(9) -133.1(4)
O(1) Re(1) N(3) C(11) -86.0(7)
O(1) Re(1) N(3) C(14) 131.9(6)
O(2) Re(1) N(1) C(1) 7.1(5)
O(2) Re(1) N(1) C(4) -134.9(4)
O(2) Re(1) N(2) C(6) -90.5(6)
O(2) Re(1) N(2) C(9) 105.6(6)
O(2) Re(1) N(3) C(11) 143.7(4)
O(2) Re(1) N(3) C(14) 1.6(5)
O(3) Re(1) N(1) C(1) -131.0(7)
O(3) Re(1) N(1) C(4) 87.1(8)
O(3) Re(1) N(2) C(6) 133.8(4)
O(3) Re(1) N(2) C(9) -30.0(4)
O(3) Re(1) N(3) C(11) 38.5(4)
O(3) Re(1) N(3) C(14) -103.6(5)
N(1) Re(1) N(2) C(6) -54.6(4)
N(1) Re(1) N(2) C(9) 141.6(4)
N(2) Re(1) N(1) C(1) -158.6(5)
N(2) Re(1) N(1) C(4) 59.4(4)
N(1) Re(1) N(3) C(11) -127.7(4)
N(1) Re(1) N(3) C(14) 90.2(4)
N(3) Re(1) N(1) C(1) -81.2(5)
N(3) Re(1) N(1) C(4) 136.9(4)
N(2) Re(1) N(3) C(11) -54.7(4)
N(2) Re(1) N(3) C(14) 163.2(5)
N(3) Re(1) N(2) C(6) -139.4(4)
N(3) Re(1) N(2) C(9) 56.7(4)
Re(1) N(1) C(1) N(4) 35.5(9)
Re(1) N(1) C(1) C(2) -142.4(4)
Re(1) N(1) C(4) C(3) 144.6(3)
Re(1) N(1) C(4) C(5) -43.6(6)
C(1) N(1) C(4) C(3) -4.7(5)
C(1) N(1) C(4) C(5) 167.1(5)
C(4) N(1) C(1) N(4) -177.0(6)
C(4) N(1) C(1) C(2) 5.1(6)
Re(1) N(2) C(6) C(5) 32.8(7)
Re(1) N(2) C(6) C(7) -159.3(3)
Re(1) N(2) C(9) C(8) 160.8(3)
Re(1) N(2) C(9) C(10) -34.6(7)
C(6) N(2) C(9) C(8) -5.5(6)
C(6) N(2) C(9) C(10) 159.1(5)
C(9) N(2) C(6) C(5) -161.1(5)
C(9) N(2) C(6) C(7) 6.7(6)
Re(1) N(3) C(11) C(10) 38.0(7)
Re(1) N(3) C(11) C(12) -147.0(4)
Re(1) N(3) C(14) C(13) 143.5(4)
Re(1) N(3) C(14) C(15) -41.5(8)
C(11) N(3) C(14) C(13) -1.5(6)
C(11) N(3) C(14) C(15) 173.5(6)
C(14) N(3) C(11) C(10) -173.0(5)
C(14) N(3) C(11) C(12) 1.9(6)
C(1) N(4) C(16) C(15) 13.7(11)
C(1) N(4) C(16) C(17) -176.8(6)
C(16) N(4) C(1) N(1) 7.7(12)
C(16) N(4) C(1) C(2) -174.3(6)
C(1) N(4) C(19) C(18) 175.8(4)
C(1) N(4) C(19) C(20) -3.5(6)
C(19) N(4) C(1) N(1) -174.9(6)
C(19) N(4) C(1) C(2) 3.1(5)
C(16) N(4) C(19) C(18) -5.9(6)
C(16) N(4) C(19) C(20) 174.9(4)
C(19) N(4) C(16) C(15) -163.6(5)
C(19) N(4) C(16) C(17) 5.8(6)
N(1) C(1) C(2) C(3) -3.7(6)
N(1) C(1) C(2) C(20) 176.7(4)
N(4) C(1) C(2) C(3) 177.9(4)
N(4) C(1) C(2) C(20) -1.8(6)
C(1) C(2) C(3) C(4) 0.3(6)
C(1) C(2) C(20) C(19) -0.4(6)
C(1) C(2) C(20) C(21) 179.9(4)
C(3) C(2) C(20) C(19) -179.8(6)
C(3) C(2) C(20) C(21) 0.5(11)
C(20) C(2) C(3) C(4) 179.7(6)
C(2) C(3) C(4) N(1) 2.7(6)
C(2) C(3) C(4) C(5) -167.9(5)
N(1) C(4) C(5) C(6) -5.9(8)
N(1) C(4) C(5) C(27) -178.7(4)
C(3) C(4) C(5) C(6) 163.9(5)
C(3) C(4) C(5) C(27) -8.8(9)
C(4) C(5) C(6) N(2) 13.1(8)
C(4) C(5) C(6) C(7) -152.1(6)
C(4) C(5) C(27) C(28) -83.1(7)
C(4) C(5) C(27) C(32) 97.8(7)
C(6) C(5) C(27) C(28) 103.9(6)
C(6) C(5) C(27) C(32) -75.2(7)
C(27) C(5) C(6) N(2) -174.1(5)
C(27) C(5) C(6) C(7) 20.8(8)
N(2) C(6) C(7) C(8) -5.6(6)
C(5) C(6) C(7) C(8) 161.4(6)
C(6) C(7) C(8) C(9) 2.3(6)
C(7) C(8) C(9) N(2) 1.9(6)
C(7) C(8) C(9) C(10) -161.2(5)
N(2) C(9) C(10) C(11) -12.0(8)
N(2) C(9) C(10) C(33) 175.1(5)
C(8) C(9) C(10) C(11) 149.6(6)
C(8) C(9) C(10) C(33) -23.3(8)
C(9) C(10) C(11) N(3) 7.8(9)
C(9) C(10) C(11) C(12) -166.3(5)
C(9) C(10) C(33) C(34) -69.5(8)
C(9) C(10) C(33) C(38) 108.7(8)
C(11) C(10) C(33) C(34) 117.6(7)
C(11) C(10) C(33) C(38) -64.3(9)
C(33) C(10) C(11) N(3) -179.7(5)
C(33) C(10) C(11) C(12) 6.2(9)
N(3) C(11) C(12) C(13) -1.5(7)
C(10) C(11) C(12) C(13) 173.4(6)
C(11) C(12) C(13) C(14) 0.5(7)
C(12) C(13) C(14) N(3) 0.6(7)
C(12) C(13) C(14) C(15) -175.1(5)
N(3) C(14) C(15) C(16) -15.5(11)
N(3) C(14) C(15) C(39) 170.0(5)
C(13) C(14) C(15) C(16) 159.0(6)
C(13) C(14) C(15) C(39) -15.5(7)
C(14) C(15) C(16) N(4) -5.1(11)
C(14) C(15) C(16) C(17) -172.5(6)
C(14) C(15) C(39) C(40) -73.6(7)
C(14) C(15) C(39) C(44) 99.2(7)
C(16) C(15) C(39) C(40) 110.5(6)
C(16) C(15) C(39) C(44) -76.6(7)
C(39) C(15) C(16) N(4) 169.5(5)
C(39) C(15) C(16) C(17) 2.0(8)
N(4) C(16) C(17) C(18) -3.7(6)
C(15) C(16) C(17) C(18) 166.8(5)
C(16) C(17) C(18) C(19) 0.2(6)
C(17) C(18) C(19) N(4) 3.4(6)
C(17) C(18) C(19) C(20) -177.7(7)
N(4) C(19) C(20) C(2) 2.4(6)
N(4) C(19) C(20) C(21) -177.9(5)
C(18) C(19) C(20) C(2) -176.4(8)
C(18) C(19) C(20) C(21) 3.3(13)
C(2) C(20) C(21) C(22) -179.0(6)
C(2) C(20) C(21) C(26) -2.4(9)
C(19) C(20) C(21) C(22) 1.3(9)
C(19) C(20) C(21) C(26) 178.0(5)
C(20) C(21) C(22) C(23) 179.6(6)
C(20) C(21) C(26) C(25) -179.1(6)
C(22) C(21) C(26) C(25) -2.2(9)
C(26) C(21) C(22) C(23) 2.9(9)
C(21) C(22) C(23) C(24) -3.9(10)
C(22) C(23) C(24) C(25) 4.2(11)
C(23) C(24) C(25) C(26) -3.7(11)
C(24) C(25) C(26) C(21) 2.7(10)
C(5) C(27) C(28) C(29) -177.9(5)
C(5) C(27) C(32) C(31) 177.4(6)
C(28) C(27) C(32) C(31) -1.7(9)
C(32) C(27) C(28) C(29) 1.2(9)
C(27) C(28) C(29) C(30) 0.6(9)
C(28) C(29) C(30) C(31) -1.9(10)
C(29) C(30) C(31) C(32) 1.4(10)
C(30) C(31) C(32) C(27) 0.4(9)
C(10) C(33) C(34) C(35) 178.1(7)
C(10) C(33) C(38) C(37) -177.6(7)
C(34) C(33) C(38) C(37) 0.5(11)
C(38) C(33) C(34) C(35) -0.1(9)
C(33) C(34) C(35) C(36) -0.0(11)
C(34) C(35) C(36) C(37) -0.2(10)
C(35) C(36) C(37) C(38) 0.6(14)
C(36) C(37) C(38) C(33) -0.8(14)
C(15) C(39) C(40) C(41) 175.8(6)
C(15) C(39) C(44) C(43) -174.3(6)
C(40) C(39) C(44) C(43) -1.2(10)
C(44) C(39) C(40) C(41) 2.7(11)
C(39) C(40) C(41) C(42) -3.3(12)
C(40) C(41) C(42) C(43) 2.3(13)
C(41) C(42) C(43) C(44) -0.8(12)
C(42) C(43) C(44) C(39) 0.3(9)
